data_2227281
loop_
_publ_author_name
'Ebenezer, Samuel'
'Muthiah, Packianathan Thomas'

_publ_section_title
;
 4,6-Dimethoxypyrimidin-2-amine--2-(1<i>H</i>-indol-3-yl)acetic acid
 (1/1)
;
_journal_coeditor_code BV2155
_journal_issue 10
_journal_name_full 'Acta Crystallographica Section E'
_journal_page_first o2634
_journal_page_last o2635
_journal_paper_doi 10.1107/S1600536810037724
_journal_volume 66
_journal_year 2010
_chemical_formula_iupac 'C10 H9 N O2, C6 H9 N3 O2'
_chemical_formula_moiety 'C10 H9 N O2, C6 H9 N3 O2'
_chemical_formula_sum 'C16 H18 N4 O4'
_chemical_formula_weight 330.34
_chemical_name_systematic
;
4,6-Dimethoxypyrimidin-2-amine--2-(1<i>H</i>-indol-3-yl)acetic acid (1/1)
;
_space_group_IT_number 2
_symmetry_cell_setting triclinic
_symmetry_space_group_name_Hall '-P 1'
_symmetry_space_group_name_H-M 'P -1'
_atom_sites_solution_hydrogens geom
_atom_sites_solution_primary direct
_atom_sites_solution_secondary difmap
_cell_angle_alpha 62.9810(10)
_cell_angle_beta 85.8630(10)
_cell_angle_gamma 85.5840(10)
_cell_formula_units_Z 2
_cell_length_a 7.45550(10)
_cell_length_b 10.7197(2)
_cell_length_c 11.2537(2)
_cell_measurement_reflns_used 5363
_cell_measurement_temperature 293
_cell_measurement_theta_max 31.8
_cell_measurement_theta_min 2.0
_cell_volume 798.16(2)
_computing_cell_refinement 'SAINT (Bruker, 2008)'
_computing_data_collection 'APEX2 (Bruker, 2008)'
_computing_data_reduction 'SAINT (Bruker, 2008)'
_computing_molecular_graphics 'PLATON (Spek, 2009)'
_computing_publication_material 'PLATON (Spek, 2009)'
_computing_structure_refinement 'SHELXL97 (Sheldrick, 2008)'
_computing_structure_solution 'SHELXS97 (Sheldrick, 2008)'
_diffrn_ambient_temperature 293
_diffrn_measured_fraction_theta_full 0.984
_diffrn_measured_fraction_theta_max 0.984
_diffrn_measurement_device_type 'Bruker SMART APEXII CCD area-detector'
_diffrn_measurement_method '\f and \w scans'
_diffrn_radiation_monochromator graphite
_diffrn_radiation_source 'fine-focus sealed tube'
_diffrn_radiation_type MoK\a
_diffrn_radiation_wavelength 0.71073
_diffrn_reflns_av_R_equivalents 0.0280
_diffrn_reflns_av_sigmaI/netI 0.0211
_diffrn_reflns_limit_h_max 10
_diffrn_reflns_limit_h_min -10
_diffrn_reflns_limit_k_max 15
_diffrn_reflns_limit_k_min -15
_diffrn_reflns_limit_l_max 16
_diffrn_reflns_limit_l_min -16
_diffrn_reflns_number 19719
_diffrn_reflns_reduction_process
;
;
_diffrn_reflns_theta_full 31.83
_diffrn_reflns_theta_max 31.83
_diffrn_reflns_theta_min 2.03
_diffrn_standards_number 0
_exptl_absorpt_coefficient_mu 0.101
_exptl_absorpt_correction_T_max 0.978
_exptl_absorpt_correction_T_min 0.970
_exptl_absorpt_correction_type multi-scan
_exptl_absorpt_process_details '(SADABS; Bruker, 2008)'
_exptl_crystal_colour colourless
_exptl_crystal_density_diffrn 1.375
_exptl_crystal_density_method 'Not Measured'
_exptl_crystal_description prism
_exptl_crystal_F_000 348
_exptl_crystal_size_max 0.30
_exptl_crystal_size_mid 0.25
_exptl_crystal_size_min 0.22
_refine_diff_density_max 0.226
_refine_diff_density_min -0.216
_refine_ls_extinction_method none
_refine_ls_goodness_of_fit_ref 1.062
_refine_ls_hydrogen_treatment constr
_refine_ls_matrix_type full
_refine_ls_number_parameters 220
_refine_ls_number_reflns 5363
_refine_ls_number_restraints 0
_refine_ls_restrained_S_all 1.062
_refine_ls_R_factor_all 0.0622
_refine_ls_R_factor_gt 0.0461
_refine_ls_shift/su_max 0.000
_refine_ls_shift/su_mean 0.000
_refine_ls_structure_factor_coef Fsqd
_refine_ls_weighting_details 'calc w=1/[\s^2^(Fo^2^)+(0.0654P)^2^+0.0927P] where P=(Fo^2^+2Fc^2^)/3'
_refine_ls_weighting_scheme calc
_refine_ls_wR_factor_gt 0.1250
_refine_ls_wR_factor_ref 0.1373
_reflns_number_gt 3979
_reflns_number_total 5363
_reflns_threshold_expression I>2\s(I)
_cod_data_source_file bv2155.cif
_cod_data_source_block I
_cod_database_code 2227281
_cod_database_fobs_code 2227281

loop_
_symmetry_equiv_pos_site_id
_symmetry_equiv_pos_as_xyz
1 x,y,z
2 -x,-y,-z

loop_
_atom_site_aniso_label
_atom_site_aniso_U_11
_atom_site_aniso_U_22
_atom_site_aniso_U_33
_atom_site_aniso_U_12
_atom_site_aniso_U_13
_atom_site_aniso_U_23
O3 0.0697(5) 0.0377(4) 0.0429(4) -0.0047(4) 0.0080(4) -0.0168(3)
O4 0.0885(7) 0.0381(4) 0.0480(5) 0.0014(4) 0.0132(5) -0.0150(4)
N4 0.0687(7) 0.0542(6) 0.0561(6) 0.0007(5) 0.0025(5) -0.0387(5)
C9 0.0420(5) 0.0379(5) 0.0382(5) -0.0017(4) -0.0039(4) -0.0151(4)
C10 0.0439(5) 0.0476(6) 0.0420(6) -0.0072(4) 0.0042(4) -0.0170(5)
C11 0.0467(5) 0.0377(5) 0.0352(5) -0.0028(4) 0.0065(4) -0.0149(4)
C12 0.0560(6) 0.0490(6) 0.0510(7) 0.0056(5) 0.0053(5) -0.0265(5)
C13 0.0552(6) 0.0392(5) 0.0349(5) -0.0069(4) 0.0053(4) -0.0175(4)
C14 0.0473(5) 0.0311(4) 0.0300(4) -0.0056(4) 0.0055(4) -0.0115(4)
C15 0.0564(6) 0.0341(5) 0.0398(5) -0.0021(4) 0.0030(4) -0.0165(4)
C16 0.0553(6) 0.0429(6) 0.0527(7) 0.0058(5) 0.0020(5) -0.0174(5)
C17 0.0521(6) 0.0554(7) 0.0534(7) -0.0018(5) -0.0064(5) -0.0161(6)
C18 0.0626(7) 0.0539(7) 0.0441(6) -0.0107(6) -0.0034(5) -0.0216(5)
O1 0.0812(6) 0.0527(5) 0.0390(4) -0.0194(4) 0.0135(4) -0.0137(4)
O2 0.0780(6) 0.0368(4) 0.0509(5) -0.0012(4) 0.0043(4) -0.0201(4)
N1 0.0450(4) 0.0338(4) 0.0330(4) -0.0032(3) -0.0023(3) -0.0117(3)
N2 0.0683(6) 0.0343(5) 0.0418(5) -0.0048(4) 0.0059(4) -0.0152(4)
N3 0.0480(5) 0.0405(5) 0.0349(4) -0.0054(4) -0.0001(3) -0.0142(4)
C2 0.0388(5) 0.0352(5) 0.0341(5) -0.0026(4) -0.0056(4) -0.0129(4)
C4 0.0469(5) 0.0443(6) 0.0335(5) -0.0096(4) -0.0026(4) -0.0119(4)
C5 0.0556(6) 0.0342(5) 0.0389(5) -0.0082(4) -0.0046(4) -0.0098(4)
C6 0.0454(5) 0.0348(5) 0.0378(5) -0.0026(4) -0.0065(4) -0.0145(4)
C7 0.0834(10) 0.0718(9) 0.0483(7) -0.0218(7) 0.0227(7) -0.0266(7)
C8 0.0883(10) 0.0380(6) 0.0730(9) -0.0021(6) -0.0022(8) -0.0268(6)

loop_
_atom_site_type_symbol
_atom_site_label
_atom_site_fract_x
_atom_site_fract_y
_atom_site_fract_z
_atom_site_U_iso_or_equiv
_atom_site_thermal_displace_type
_atom_site_calc_flag
_atom_site_refinement_flags
_atom_site_occupancy
O O3 0.47314(13) 0.61367(8) 0.19523(8) 0.0511(3) Uani . . 1.000
O O4 0.41360(15) 0.83007(9) 0.17016(9) 0.0610(3) Uani . . 1.000
N N4 0.33691(16) 0.67797(12) -0.21918(11) 0.0549(4) Uani . . 1.000
C C9 0.47507(14) 0.75081(11) 0.12695(11) 0.0401(3) Uani . . 1.000
C C10 0.56115(15) 0.79980(13) -0.01155(11) 0.0458(3) Uani . . 1.000
C C11 0.44583(15) 0.77265(11) -0.09994(11) 0.0409(3) Uani . . 1.000
C C12 0.47745(18) 0.67593(13) -0.14708(13) 0.0514(4) Uani . . 1.000
C C13 0.20837(16) 0.77659(11) -0.21974(11) 0.0429(3) Uani . . 1.000
C C14 0.27307(14) 0.83893(10) -0.14517(10) 0.0372(3) Uani . . 1.000
C C15 0.16352(16) 0.94084(11) -0.12571(11) 0.0438(3) Uani . . 1.000
C C16 -0.00356(18) 0.97665(13) -0.17950(13) 0.0526(4) Uani . . 1.000
C C17 -0.06486(18) 0.91367(14) -0.25289(14) 0.0567(4) Uani . . 1.000
C C18 0.03945(18) 0.81345(14) -0.27433(13) 0.0532(4) Uani . . 1.000
O O1 0.05798(14) 0.34071(10) 0.80461(9) 0.0602(3) Uani . . 1.000
O O2 0.34975(14) 0.31388(9) 0.43080(9) 0.0556(3) Uani . . 1.000
N N1 0.29633(12) 0.51850(9) 0.43555(8) 0.0385(2) Uani . . 1.000
N N2 0.24541(15) 0.73208(10) 0.43481(10) 0.0492(3) Uani . . 1.000
N N3 0.15054(12) 0.54001(10) 0.62253(9) 0.0421(3) Uani . . 1.000
C C2 0.23037(13) 0.59256(10) 0.49907(10) 0.0368(3) Uani . . 1.000
C C4 0.13751(15) 0.40253(12) 0.68250(11) 0.0433(3) Uani . . 1.000
C C5 0.20213(16) 0.31430(11) 0.62803(11) 0.0450(3) Uani . . 1.000
C C6 0.28114(14) 0.37938(11) 0.50225(11) 0.0398(3) Uani . . 1.000
C C7 -0.0202(2) 0.42776(17) 0.86200(15) 0.0684(5) Uani . . 1.000
C C8 0.3549(2) 0.16378(14) 0.49465(17) 0.0659(5) Uani . . 1.000
H H3 0.41670 0.59300 0.26640 0.0770 Uiso calc R 1.000
H H4 0.33010 0.62570 -0.25810 0.0660 Uiso calc R 1.000
H H10A 0.57970 0.89940 -0.05000 0.0550 Uiso calc R 1.000
H H10B 0.67780 0.75120 -0.00610 0.0550 Uiso calc R 1.000
H H12 0.58030 0.61690 -0.13220 0.0620 Uiso calc R 1.000
H H15 0.20310 0.98350 -0.07720 0.0530 Uiso calc R 1.000
H H16 -0.07720 1.04400 -0.16680 0.0630 Uiso calc R 1.000
H H17 -0.17860 0.94000 -0.28800 0.0680 Uiso calc R 1.000
H H18 -0.00150 0.77200 -0.32350 0.0640 Uiso calc R 1.000
H H2A 0.29580 0.77020 0.35610 0.0590 Uiso calc R 1.000
H H2B 0.20460 0.78330 0.47240 0.0590 Uiso calc R 1.000
H H5 0.19270 0.21760 0.67350 0.0540 Uiso calc R 1.000
H H7A 0.07320 0.47350 0.87930 0.1030 Uiso calc R 1.000
H H7B -0.08420 0.37130 0.94420 0.1030 Uiso calc R 1.000
H H7C -0.10200 0.49700 0.80110 0.1030 Uiso calc R 1.000
H H8A 0.42070 0.12850 0.57470 0.0990 Uiso calc R 1.000
H H8B 0.41310 0.12980 0.43540 0.0990 Uiso calc R 1.000
H H8C 0.23430 0.13240 0.51670 0.0990 Uiso calc R 1.000

loop_
_atom_type_symbol
_atom_type_description
_atom_type_scat_dispersion_real
_atom_type_scat_dispersion_imag
_atom_type_scat_source
O O 0.0106 0.0060 'International Tables Vol C Tables 4.2.6.8 and 6.1.1.4'
N N 0.0061 0.0033 'International Tables Vol C Tables 4.2.6.8 and 6.1.1.4'
H H 0.0000 0.0000 'International Tables Vol C Tables 4.2.6.8 and 6.1.1.4'
C C 0.0033 0.0016 'International Tables Vol C Tables 4.2.6.8 and 6.1.1.4'

loop_
_geom_angle_atom_site_label_1
_geom_angle_atom_site_label_2
_geom_angle_atom_site_label_3
_geom_angle_site_symmetry_1
_geom_angle_site_symmetry_2
_geom_angle_site_symmetry_3
_geom_angle
_geom_angle_publ_flag
C9 O3 H3 . . . 109.00 no
C4 O1 C7 . . . 118.24(12) no
C6 O2 C8 . . . 117.57(11) no
C12 N4 C13 . . . 109.14(12) no
C12 N4 H4 . . . 125.00 no
C13 N4 H4 . . . 125.00 no
C2 N1 C6 . . . 116.09(9) no
C2 N3 C4 . . . 115.07(11) no
C2 N2 H2B . . . 120.00 no
C2 N2 H2A . . . 120.00 no
H2A N2 H2B . . . 120.00 no
O3 C9 C10 . . . 113.48(11) no
O4 C9 C10 . . . 123.11(12) no
O3 C9 O4 . . . 123.41(11) no
C9 C10 C11 . . . 111.17(10) no
C12 C11 C14 . . . 106.25(11) no
C10 C11 C14 . . . 126.02(11) no
C10 C11 C12 . . . 127.64(11) no
N4 C12 C11 . . . 110.41(12) no
N4 C13 C14 . . . 107.17(10) no
C14 C13 C18 . . . 122.00(12) no
N4 C13 C18 . . . 130.78(13) no
C11 C14 C13 . . . 107.03(10) no
C11 C14 C15 . . . 133.95(11) no
C13 C14 C15 . . . 118.96(10) no
C14 C15 C16 . . . 118.84(12) no
C15 C16 C17 . . . 121.25(13) no
C16 C17 C18 . . . 121.46(13) no
C13 C18 C17 . . . 117.48(13) no
H10A C10 H10B . . . 108.00 no
C11 C10 H10B . . . 109.00 no
C11 C10 H10A . . . 109.00 no
C9 C10 H10A . . . 109.00 no
C9 C10 H10B . . . 109.00 no
C11 C12 H12 . . . 125.00 no
N4 C12 H12 . . . 125.00 no
C16 C15 H15 . . . 121.00 no
C14 C15 H15 . . . 121.00 no
C17 C16 H16 . . . 119.00 no
C15 C16 H16 . . . 119.00 no
C18 C17 H17 . . . 119.00 no
C16 C17 H17 . . . 119.00 no
C13 C18 H18 . . . 121.00 no
C17 C18 H18 . . . 121.00 no
N1 C2 N2 . . . 117.23(9) no
N1 C2 N3 . . . 126.02(11) no
N2 C2 N3 . . . 116.74(11) no
N3 C4 C5 . . . 124.42(10) no
O1 C4 N3 . . . 119.52(12) no
O1 C4 C5 . . . 116.06(12) no
C4 C5 C6 . . . 115.35(11) no
O2 C6 N1 . . . 111.97(10) no
O2 C6 C5 . . . 124.99(12) no
N1 C6 C5 . . . 123.04(11) no
C4 C5 H5 . . . 122.00 no
C6 C5 H5 . . . 122.00 no
O1 C7 H7A . . . 109.00 no
O1 C7 H7B . . . 109.00 no
O1 C7 H7C . . . 109.00 no
H7A C7 H7B . . . 109.00 no
H7A C7 H7C . . . 109.00 no
H7B C7 H7C . . . 110.00 no
O2 C8 H8A . . . 110.00 no
O2 C8 H8B . . . 109.00 no
O2 C8 H8C . . . 109.00 no
H8A C8 H8B . . . 109.00 no
H8A C8 H8C . . . 109.00 no
H8B C8 H8C . . . 109.00 no

loop_
_geom_bond_atom_site_label_1
_geom_bond_atom_site_label_2
_geom_bond_site_symmetry_1
_geom_bond_site_symmetry_2
_geom_bond_distance
_geom_bond_publ_flag
O3 C9 . . 1.3142(15) no
O4 C9 . . 1.2048(16) no
O3 H3 . . 0.8200 no
O1 C7 . . 1.427(2) no
O1 C4 . . 1.3397(14) no
O2 C6 . . 1.3415(16) no
O2 C8 . . 1.432(2) no
N4 C12 . . 1.3637(18) no
N4 C13 . . 1.3693(18) no
N4 H4 . . 0.8600 no
N1 C2 . . 1.3371(15) no
N1 C6 . . 1.3405(16) no
N2 C2 . . 1.3431(16) no
N3 C2 . . 1.3502(13) no
N3 C4 . . 1.3213(17) no
N2 H2B . . 0.8600 no
N2 H2A . . 0.8600 no
C9 C10 . . 1.5103(16) no
C10 C11 . . 1.4961(17) no
C11 C14 . . 1.4311(16) no
C11 C12 . . 1.362(2) no
C13 C14 . . 1.4146(17) no
C13 C18 . . 1.3907(18) no
C14 C15 . . 1.4009(17) no
C15 C16 . . 1.3746(18) no
C16 C17 . . 1.398(2) no
C17 C18 . . 1.377(2) no
C10 H10A . . 0.9700 no
C10 H10B . . 0.9700 no
C12 H12 . . 0.9300 no
C15 H15 . . 0.9300 no
C16 H16 . . 0.9300 no
C17 H17 . . 0.9300 no
C18 H18 . . 0.9300 no
C4 C5 . . 1.3843(18) no
C5 C6 . . 1.3723(16) no
C5 H5 . . 0.9300 no
C7 H7A . . 0.9600 no
C7 H7B . . 0.9600 no
C7 H7C . . 0.9600 no
C8 H8A . . 0.9600 no
C8 H8B . . 0.9600 no
C8 H8C . . 0.9600 no

loop_
_geom_contact_atom_site_label_1
_geom_contact_atom_site_label_2
_geom_contact_distance
_geom_contact_site_symmetry_1
_geom_contact_site_symmetry_2
_geom_contact_publ_flag
O2 C12 3.3132(16) . 2_665 no
O2 N4 3.1900(15) . 2_665 no
O3 N4 3.2341(17) . 2_665 no
O3 N1 2.6979(12) . . no
O3 C12 3.3749(18) . 2_665 no
O3 C4 3.2606(15) . 2_666 no
O4 N2 2.8927(14) . . no
O1 H10B 2.8800 . 2_666 no
O2 H3 2.7700 . . no
O2 H4 2.8800 . 2_665 no
O3 H4 2.6800 . 2_665 no
O4 H2A 2.0400 . . no
O4 H10A 2.5900 . 2_675 no
O4 H16 2.7500 . 2_575 no
N1 O3 2.6979(12) . . no
N2 O4 2.8927(14) . . no
N3 N4 3.2184(17) . 1_556 no
N4 O3 3.2341(17) . 2_665 no
N4 N3 3.2184(17) . 1_554 no
N4 O2 3.1900(15) . 2_665 no
N1 H3 1.8800 . . no
N3 H18 2.9500 . 1_556 no
N3 H7C 2.5600 . . no
N3 H4 2.4500 . 1_556 no
N3 H7A 2.6700 . . no
N4 H7A 2.8400 . 1_554 no
C2 C4 3.5198(15) . 2_566 no
C2 C5 3.5089(15) . 2_566 no
C4 C9 3.5501(16) . 2_666 no
C4 O3 3.2606(15) . 2_666 no
C4 C2 3.5198(15) . 2_566 no
C5 C2 3.5089(15) . 2_566 no
C5 C9 3.5822(16) . 2_666 no
C9 C15 3.5484(16) . . no
C9 C4 3.5501(16) . 2_666 no
C9 C5 3.5822(16) . 2_666 no
C12 O3 3.3749(18) . 2_665 no
C12 O2 3.3132(16) . 2_665 no
C15 C9 3.5484(16) . . no
C2 H3 2.8700 . . no
C2 H4 3.0600 . 1_556 no
C5 H8C 2.7400 . . no
C5 H8A 2.7300 . . no
C6 H3 2.7900 . . no
C8 H5 2.5400 . . no
C9 H2A 2.9000 . . no
C12 H8B 3.0400 . 2_665 no
C13 H7B 2.8900 . 2_566 no
C14 H7B 2.7500 . 2_566 no
C15 H5 2.8100 . 1_564 no
C16 H5 2.8100 . 1_564 no
H2A C9 2.9000 . . no
H2A O4 2.0400 . . no
H3 N1 1.8800 . . no
H3 C2 2.8700 . . no
H3 C6 2.7900 . . no
H3 O2 2.7700 . . no
H4 O3 2.6800 . 2_665 no
H4 C2 3.0600 . 1_554 no
H4 H7A 2.5500 . 1_554 no
H4 N3 2.4500 . 1_554 no
H4 O2 2.8800 . 2_665 no
H5 C15 2.8100 . 1_546 no
H5 C16 2.8100 . 1_546 no
H5 C8 2.5400 . . no
H5 H8A 2.3400 . . no
H5 H8C 2.3200 . . no
H7A N4 2.8400 . 1_556 no
H7A N3 2.6700 . . no
H7A H4 2.5500 . 1_556 no
H7B C13 2.8900 . 2_566 no
H7B C14 2.7500 . 2_566 no
H7C N3 2.5600 . . no
H8A H5 2.3400 . . no
H8A C5 2.7300 . . no
H8B C12 3.0400 . 2_665 no
H8C H5 2.3200 . . no
H8C C5 2.7400 . . no
H10A O4 2.5900 . 2_675 no
H10B O1 2.8800 . 2_666 no
H16 O4 2.7500 . 2_575 no
H18 N3 2.9500 . 1_554 no

loop_
_geom_hbond_atom_site_label_D
_geom_hbond_atom_site_label_H
_geom_hbond_atom_site_label_A
_geom_hbond_site_symmetry_A
_geom_hbond_distance_DH
_geom_hbond_distance_HA
_geom_hbond_distance_DA
_geom_hbond_angle_DHA
_geom_hbond_publ_flag
N2 H2A O4 . 0.86 2.04 2.8927(14) 171 yes
O3 H3 N1 . 0.82 1.88 2.6979(12) 172 yes
N4 H4 N3 1_554 0.86 2.45 3.2184(17) 149 yes
C10 H10A O4 2_675 0.97 2.59 3.5491(18) 172 yes

loop_
_geom_torsion_atom_site_label_1
_geom_torsion_atom_site_label_2
_geom_torsion_atom_site_label_3
_geom_torsion_atom_site_label_4
_geom_torsion_site_symmetry_1
_geom_torsion_site_symmetry_2
_geom_torsion_site_symmetry_3
_geom_torsion_site_symmetry_4
_geom_torsion
_geom_torsion_publ_flag
C7 O1 C4 C5 . . . . -176.42(11) no
C7 O1 C4 N3 . . . . 3.89(17) no
C8 O2 C6 N1 . . . . 175.18(11) no
C8 O2 C6 C5 . . . . -5.60(17) no
C13 N4 C12 C11 . . . . -0.47(15) no
C12 N4 C13 C14 . . . . 0.36(14) no
C12 N4 C13 C18 . . . . -177.05(13) no
C6 N1 C2 N3 . . . . -0.22(15) no
C2 N1 C6 O2 . . . . 179.64(9) no
C6 N1 C2 N2 . . . . 179.42(10) no
C2 N1 C6 C5 . . . . 0.40(16) no
C2 N3 C4 C5 . . . . 1.29(16) no
C4 N3 C2 N2 . . . . 179.77(10) no
C2 N3 C4 O1 . . . . -179.05(10) no
C4 N3 C2 N1 . . . . -0.59(15) no
O4 C9 C10 C11 . . . . -109.62(14) no
O3 C9 C10 C11 . . . . 70.10(13) no
C9 C10 C11 C12 . . . . -109.00(14) no
C9 C10 C11 C14 . . . . 66.91(16) no
C14 C11 C12 N4 . . . . 0.37(14) no
C10 C11 C12 N4 . . . . 176.92(11) no
C10 C11 C14 C13 . . . . -176.77(11) no
C10 C11 C14 C15 . . . . 0.2(2) no
C12 C11 C14 C13 . . . . -0.14(13) no
C12 C11 C14 C15 . . . . 176.84(13) no
N4 C13 C14 C15 . . . . -177.65(10) no
C18 C13 C14 C11 . . . . 177.55(11) no
N4 C13 C14 C11 . . . . -0.13(13) no
C18 C13 C14 C15 . . . . 0.03(17) no
N4 C13 C18 C17 . . . . 176.85(13) no
C14 C13 C18 C17 . . . . -0.23(19) no
C13 C14 C15 C16 . . . . 0.16(16) no
C11 C14 C15 C16 . . . . -176.54(12) no
C14 C15 C16 C17 . . . . -0.16(19) no
C15 C16 C17 C18 . . . . 0.0(2) no
C16 C17 C18 C13 . . . . 0.2(2) no
O1 C4 C5 C6 . . . . 179.20(10) no
N3 C4 C5 C6 . . . . -1.13(17) no
C4 C5 C6 O2 . . . . -178.92(11) no
C4 C5 C6 N1 . . . . 0.21(17) no

loop_
_cod_related_entry_id
_cod_related_entry_database
_cod_related_entry_code
1 ChemSpider 30656194
